data_8100921
loop_
_publ_author_name
'Chojnacki, Jaroslaw'
'Schnepf, Andreas'
'Wojnowski, Wieslaw'

_publ_section_title
;
Crystal structure of tris(tri-tert-butoxysilanethiolato)-(aqua)gallium
(III), [(t-BuO)~3~SiS]~3~Ga &#x00B7; H~2~O
;
_journal_issue 2
_journal_name_full 'Zeitschrift f\"ur Kristallographie - New Crystal Structures'
_journal_page_first 198
_journal_page_last 200
_journal_volume 216
_journal_year 2001
_chemical_formula_sum 'C36 H83 Ga O10 S3 Si3'
_chemical_formula_weight 926.19
_space_group_IT_number 14
_symmetry_cell_setting monoclinic
_symmetry_space_group_name_Hall '-P 2ybc'
_symmetry_space_group_name_H-M 'P 1 21/c 1'
_cell_angle_alpha 90.00
_cell_angle_beta 90.667(7)
_cell_angle_gamma 90.00
_cell_formula_units_Z 4
_cell_length_a 21.6973(13)
_cell_length_b 14.0228(13)
_cell_length_c 17.7910(10)
_cell_measurement_temperature 199(2)
_cell_volume 5412.7(7)
_diffrn_ambient_temperature 199(2)
_exptl_crystal_density_diffrn 1.137
_cod_depositor_comments
;
The following automatic conversions were performed:
'_geom_bond_publ_flag' value 'YES' changed to 'yes' according to
'/home/saulius/struct/CIF-dictionaries/cif_core.dic' dictionary named
'cif_core.dic' version 2.4.1 from 2010-06-29 (9
times).

'_geom_bond_publ_flag' value 'NO' changed to 'no' according to
'/home/saulius/struct/CIF-dictionaries/cif_core.dic' dictionary named
'cif_core.dic' version 2.4.1 from 2010-06-29 (150 times).

Automatic conversion script
Id: cif_fix_enum 1527 2010-12-29 10:47:43Z saulius 
;
_cod_original_sg_symbol_H-M 'P 21/c'
_cod_database_code 8100921

loop_
_symmetry_equiv_pos_as_xyz
'x, y, z'
'-x, y+1/2, -z+1/2'
'-x, -y, -z'
'x, -y-1/2, z-1/2'

loop_
_atom_site_label
_atom_site_type_symbol
_atom_site_fract_x
_atom_site_fract_y
_atom_site_fract_z
_atom_site_U_iso_or_equiv
_atom_site_adp_type
_atom_site_occupancy
_atom_site_symmetry_multiplicity
_atom_site_calc_flag
_atom_site_refinement_flags
_atom_site_disorder_assembly
_atom_site_disorder_group
O99 O 0.27871(7) 0.22655(10) 0.17041(8) 0.0364(3) Uani 1 4 d . . .
Ga1 Ga 0.264306(8) 0.341914(13) 0.106795(11) 0.03024(6) Uani 1 4 d . . .
S1 S 0.20484(2) 0.28048(3) 0.01477(3) 0.03506(11) Uani 1 4 d . . .
S2 S 0.22381(2) 0.43719(3) 0.19380(3) 0.04039(11) Uani 1 4 d . . .
S3 S 0.36141(2) 0.37273(4) 0.07066(3) 0.04479(13) Uani 1 4 d . . .
Si1 Si 0.13855(2) 0.19763(3) 0.07070(3) 0.03012(11) Uani 1 4 d . . .
Si2 Si 0.21577(2) 0.56512(3) 0.13146(3) 0.03525(12) Uani 1 4 d . . .
Si3 Si 0.40043(2) 0.24025(4) 0.04088(3) 0.04039(13) Uani 1 4 d . . .
O1 O 0.10273(6) 0.13124(9) 0.01027(8) 0.0387(3) Uani 1 4 d . . .
O2 O 0.08738(6) 0.25525(9) 0.11756(7) 0.0354(3) Uani 1 4 d . . .
O3 O 0.17550(6) 0.13455(9) 0.13588(7) 0.0337(3) Uani 1 4 d . . .
O4 O 0.25433(7) 0.65153(9) 0.16951(9) 0.0503(4) Uani 1 4 d D A .
O5 O 0.14509(6) 0.60343(10) 0.12557(8) 0.0421(3) Uani 1 4 d . . .
O6 O 0.23749(6) 0.53744(9) 0.04730(7) 0.0388(3) Uani 1 4 d . . .
O7 O 0.37704(7) 0.19399(12) -0.03696(9) 0.0540(4) Uani 1 4 d D B .
O8 O 0.47418(6) 0.25218(12) 0.03515(9) 0.0518(4) Uani 1 4 d . . .
O9 O 0.38093(6) 0.16257(10) 0.10635(8) 0.0421(3) Uani 1 4 d . . .
C4 c 0.11917(10) 0.07533(16) -0.05503(12) 0.0475(5) Uani 1 4 d . . .
C1A C 0.12223(16) 0.1420(2) -0.12210(16) 0.0768(8) Uani 1 4 d . . .
H1A1 H 0.0823 0.1736 -0.1292 0.092 Uiso 1 4 calc R . .
H1A2 H 0.1321 0.1053 -0.1673 0.092 Uiso 1 4 calc R . .
H1A3 H 0.1543 0.1901 -0.1131 0.092 Uiso 1 4 calc R . .
C1C C 0.18056(16) 0.0275(2) -0.0422(2) 0.0879(10) Uani 1 4 d . . .
H1C1 H 0.2122 0.0760 -0.0325 0.105 Uiso 1 4 calc R . .
H1C2 H 0.1915 -0.0093 -0.0870 0.105 Uiso 1 4 calc R . .
H1C3 H 0.1780 -0.0154 0.0011 0.105 Uiso 1 4 calc R . .
C1B C 0.06783(18) 0.0051(3) -0.0653(2) 0.1100(15) Uani 1 4 d . . .
H1B1 H 0.0648 -0.0349 -0.0204 0.132 Uiso 1 4 calc R . .
H1B2 H 0.0761 -0.0352 -0.1091 0.132 Uiso 1 4 calc R . .
H1B3 H 0.0289 0.0394 -0.0733 0.132 Uiso 1 4 calc R . .
C2 C 0.03489(9) 0.31411(14) 0.09799(13) 0.0417(4) Uani 1 4 d . . .
C2C C 0.05352(11) 0.39012(17) 0.04209(16) 0.0571(6) Uani 1 4 d . . .
H2C1 H 0.0880 0.4272 0.0629 0.068 Uiso 1 4 calc R . .
H2C2 H 0.0185 0.4325 0.0321 0.068 Uiso 1 4 calc R . .
H2C3 H 0.0662 0.3597 -0.0049 0.068 Uiso 1 4 calc R . .
C2B C 0.01516(12) 0.35853(18) 0.17170(16) 0.0642(7) Uani 1 4 d . . .
H2B1 H 0.0053 0.3080 0.2077 0.077 Uiso 1 4 calc R . .
H2B2 H -0.0213 0.3984 0.1630 0.077 Uiso 1 4 calc R . .
H2B3 H 0.0488 0.3979 0.1920 0.077 Uiso 1 4 calc R . .
C2A C -0.01603(10) 0.25043(17) 0.06602(17) 0.0601(6) Uani 1 4 d . . .
H2A1 H -0.0016 0.2196 0.0200 0.072 Uiso 1 4 calc R . .
H2A2 H -0.0525 0.2892 0.0544 0.072 Uiso 1 4 calc R . .
H2A3 H -0.0267 0.2016 0.1031 0.072 Uiso 1 4 calc R . .
C3 C 0.14960(9) 0.08090(14) 0.19941(12) 0.0411(4) Uani 1 4 d . . .
C3C C 0.08812(10) 0.03619(16) 0.17700(14) 0.0520(5) Uani 1 4 d . . .
H3C1 H 0.0585 0.0866 0.1643 0.062 Uiso 1 4 calc R . .
H3C2 H 0.0725 -0.0016 0.2190 0.062 Uiso 1 4 calc R . .
H3C3 H 0.0938 -0.0052 0.1333 0.062 Uiso 1 4 calc R . .
C3B C 0.19676(11) 0.00328(17) 0.21692(15) 0.0561(6) Uani 1 4 d . . .
H3B1 H 0.2030 -0.0360 0.1721 0.067 Uiso 1 4 calc R . .
H3B2 H 0.1817 -0.0368 0.2579 0.067 Uiso 1 4 calc R . .
H3B3 H 0.2359 0.0327 0.2320 0.067 Uiso 1 4 calc R . .
C3A C 0.14282(13) 0.14919(18) 0.26511(14) 0.0589(6) Uani 1 4 d . . .
H3A1 H 0.1831 0.1766 0.2780 0.071 Uiso 1 4 calc R . .
H3A2 H 0.1268 0.1146 0.3086 0.071 Uiso 1 4 calc R . .
H3A3 H 0.1142 0.2004 0.2511 0.071 Uiso 1 4 calc R . .
C4 C 0.31487(12) 0.66596(16) 0.20227(15) 0.0688(8) Uani 1 4 d D . .
C4C C 0.3296(4) 0.7705(4) 0.1909(9) 0.114(5) Uani 0.68(2) 4 d PD A 1
H4C1 H 0.3285 0.7854 0.1371 0.136 Uiso 0.68(2) 4 calc PR A 1
H4C2 H 0.3708 0.7842 0.2114 0.136 Uiso 0.68(2) 4 calc PR A 1
H4C3 H 0.2991 0.8095 0.2170 0.136 Uiso 0.68(2) 4 calc PR A 1
C4B C 0.3131(3) 0.6385(8) 0.2838(3) 0.105(3) Uani 0.68(2) 4 d PD A 1
H4B1 H 0.2837 0.6795 0.3100 0.126 Uiso 0.68(2) 4 calc PR A 1
H4B2 H 0.3542 0.6462 0.3064 0.126 Uiso 0.68(2) 4 calc PR A 1
H4B3 H 0.3001 0.5718 0.2882 0.126 Uiso 0.68(2) 4 calc PR A 1
C4A C 0.3608(2) 0.6040(6) 0.1639(5) 0.100(3) Uani 0.68(2) 4 d PD A 1
H4A1 H 0.3521 0.5369 0.1750 0.120 Uiso 0.68(2) 4 calc PR A 1
H4A2 H 0.4024 0.6200 0.1819 0.120 Uiso 0.68(2) 4 calc PR A 1
H4A3 H 0.3581 0.6143 0.1094 0.120 Uiso 0.68(2) 4 calc PR A 1
C4D C 0.3173(8) 0.7690(8) 0.2277(18) 0.110(8) Uani 0.32(2) 4 d PD A 2
H4D1 H 0.3565 0.7811 0.2539 0.132 Uiso 0.32(2) 4 calc PR A 2
H4D2 H 0.2831 0.7816 0.2619 0.132 Uiso 0.32(2) 4 calc PR A 2
H4D3 H 0.3137 0.8110 0.1839 0.132 Uiso 0.32(2) 4 calc PR A 2
C4E C 0.3189(8) 0.609(2) 0.2738(11) 0.21(2) Uani 0.32(2) 4 d PD A 2
H4E1 H 0.2786 0.6082 0.2980 0.246 Uiso 0.32(2) 4 calc PR A 2
H4E2 H 0.3495 0.6376 0.3077 0.246 Uiso 0.32(2) 4 calc PR A 2
H4E3 H 0.3312 0.5433 0.2621 0.246 Uiso 0.32(2) 4 calc PR A 2
C4F C 0.3620(3) 0.645(3) 0.1432(12) 0.186(16) Uani 0.32(2) 4 d PD A 2
H4F1 H 0.3592 0.5777 0.1286 0.223 Uiso 0.32(2) 4 calc PR A 2
H4F2 H 0.4033 0.6581 0.1635 0.223 Uiso 0.32(2) 4 calc PR A 2
H4F3 H 0.3542 0.6853 0.0992 0.223 Uiso 0.32(2) 4 calc PR A 2
C5 C 0.10801(11) 0.66170(15) 0.17492(13) 0.0496(5) Uani 1 4 d . . .
C5C C 0.04160(12) 0.6417(2) 0.1521(2) 0.0814(9) Uani 1 4 d . . .
H5C1 H 0.0364 0.6520 0.0980 0.098 Uiso 1 4 calc R . .
H5C2 H 0.0142 0.6846 0.1795 0.098 Uiso 1 4 calc R . .
H5C3 H 0.0314 0.5754 0.1643 0.098 Uiso 1 4 calc R . .
C5B C 0.12200(15) 0.76463(18) 0.1603(2) 0.0834(10) Uani 1 4 d . . .
H5B1 H 0.1652 0.7776 0.1731 0.100 Uiso 1 4 calc R . .
H5B2 H 0.0953 0.8047 0.1911 0.100 Uiso 1 4 calc R . .
H5B3 H 0.1146 0.7789 0.1070 0.100 Uiso 1 4 calc R . .
C5A C 0.1193(2) 0.6334(3) 0.25516(18) 0.1025(13) Uani 1 4 d . . .
H5A1 H 0.1130 0.5645 0.2606 0.123 Uiso 1 4 calc R . .
H5A2 H 0.0905 0.6675 0.2876 0.123 Uiso 1 4 calc R . .
H5A3 H 0.1617 0.6496 0.2698 0.123 Uiso 1 4 calc R . .
C6 C 0.22849(10) 0.58466(16) -0.02444(12) 0.0454(5) Uani 1 4 d . . .
C6B C 0.16467(10) 0.55764(19) -0.05468(13) 0.0556(6) Uani 1 4 d . . .
H6B1 H 0.1618 0.4881 -0.0593 0.067 Uiso 1 4 calc R . .
H6B2 H 0.1581 0.5870 -0.1041 0.067 Uiso 1 4 calc R . .
H6B3 H 0.1332 0.5804 -0.0200 0.067 Uiso 1 4 calc R . .
C6A C 0.27795(11) 0.5437(2) -0.07524(14) 0.0670(7) Uani 1 4 d . . .
H6A1 H 0.3188 0.5575 -0.0537 0.080 Uiso 1 4 calc R . .
H6A2 H 0.2744 0.5728 -0.1252 0.080 Uiso 1 4 calc R . .
H6A3 H 0.2725 0.4746 -0.0795 0.080 Uiso 1 4 calc R . .
C6C C 0.23523(15) 0.69198(19) -0.01615(17) 0.0729(8) Uani 1 4 d . . .
H6C1 H 0.2022 0.7165 0.0156 0.087 Uiso 1 4 calc R . .
H6C2 H 0.2326 0.7220 -0.0658 0.087 Uiso 1 4 calc R . .
H6C3 H 0.2753 0.7067 0.0071 0.087 Uiso 1 4 calc R . .
C7 C 0.38108(11) 0.21617(19) -0.11601(14) 0.0645(7) Uani 1 4 d D . .
C7A C 0.3315(5) 0.2882(9) -0.1337(4) 0.125(6) Uani 0.543(15) 4 d PD B 1
H7A1 H 0.2918 0.2644 -0.1160 0.150 Uiso 0.543(15) 4 calc PR B 1
H7A2 H 0.3292 0.2985 -0.1881 0.150 Uiso 0.543(15) 4 calc PR B 1
H7A3 H 0.3413 0.3486 -0.1085 0.150 Uiso 0.543(15) 4 calc PR B 1
C7B C 0.4420(4) 0.2586(10) -0.1336(3) 0.114(5) Uani 0.543(15) 4 d PD B 1
H7B1 H 0.4495 0.3140 -0.1012 0.137 Uiso 0.543(15) 4 calc PR B 1
H7B2 H 0.4424 0.2786 -0.1864 0.137 Uiso 0.543(15) 4 calc PR B 1
H7B3 H 0.4745 0.2111 -0.1249 0.137 Uiso 0.543(15) 4 calc PR B 1
C7C C 0.3725(7) 0.1269(6) -0.1600(3) 0.122(5) Uani 0.543(15) 4 d PD B 1
H7C1 H 0.4071 0.0836 -0.1499 0.146 Uiso 0.543(15) 4 calc PR B 1
H7C2 H 0.3707 0.1421 -0.2137 0.146 Uiso 0.543(15) 4 calc PR B 1
H7C3 H 0.3339 0.0961 -0.1452 0.146 Uiso 0.543(15) 4 calc PR B 1
C7D C 0.3177(4) 0.1977(19) -0.1486(4) 0.173(11) Uani 0.457(15) 4 d PD B 2
H7D1 H 0.3023 0.1365 -0.1299 0.207 Uiso 0.457(15) 4 calc PR B 2
H7D2 H 0.3200 0.1955 -0.2036 0.207 Uiso 0.457(15) 4 calc PR B 2
H7D3 H 0.2898 0.2489 -0.1336 0.207 Uiso 0.457(15) 4 calc PR B 2
C7E C 0.4246(10) 0.1429(11) -0.1479(5) 0.175(11) Uani 0.457(15) 4 d PD B 2
H7E1 H 0.4114 0.0789 -0.1329 0.210 Uiso 0.457(15) 4 calc PR B 2
H7E2 H 0.4664 0.1547 -0.1285 0.210 Uiso 0.457(15) 4 calc PR B 2
H7E3 H 0.4244 0.1474 -0.2028 0.210 Uiso 0.457(15) 4 calc PR B 2
C7F C 0.4034(9) 0.3151(7) -0.1255(5) 0.139(7) Uani 0.457(15) 4 d PD B 2
H7F1 H 0.3796 0.3580 -0.0935 0.167 Uiso 0.457(15) 4 calc PR B 2
H7F2 H 0.3984 0.3344 -0.1781 0.167 Uiso 0.457(15) 4 calc PR B 2
H7F3 H 0.4471 0.3186 -0.1111 0.167 Uiso 0.457(15) 4 calc PR B 2
C8 C 0.52271(9) 0.2954(2) 0.08098(16) 0.0604(6) Uani 1 4 d . . .
C8C C 0.58108(10) 0.2414(3) 0.0595(2) 0.0811(9) Uani 1 4 d . . .
H8C1 H 0.5771 0.1744 0.0743 0.097 Uiso 1 4 calc R . .
H8C2 H 0.6167 0.2697 0.0854 0.097 Uiso 1 4 calc R . .
H8C3 H 0.5868 0.2455 0.0050 0.097 Uiso 1 4 calc R . .
C8B C 0.50901(13) 0.2827(3) 0.16331(17) 0.0831(9) Uani 1 4 d . . .
H8B1 H 0.4702 0.3149 0.1751 0.100 Uiso 1 4 calc R . .
H8B2 H 0.5425 0.3104 0.1936 0.100 Uiso 1 4 calc R . .
H8B3 H 0.5054 0.2146 0.1747 0.100 Uiso 1 4 calc R . .
C8A C 0.52769(13) 0.3991(2) 0.0594(3) 0.0965(12) Uani 1 4 d . . .
H8A1 H 0.5337 0.4043 0.0051 0.116 Uiso 1 4 calc R . .
H8A2 H 0.5628 0.4279 0.0860 0.116 Uiso 1 4 calc R . .
H8A3 H 0.4898 0.4324 0.0733 0.116 Uiso 1 4 calc R . .
C9 C 0.38775(10) 0.05769(15) 0.10641(14) 0.0504(5) Uani 1 4 d . . .
C9C C 0.38989(13) 0.02975(18) 0.18863(16) 0.0638(6) Uani 1 4 d . . .
H9C1 H 0.4255 0.0601 0.2132 0.077 Uiso 1 4 calc R . .
H9C2 H 0.3936 -0.0397 0.1929 0.077 Uiso 1 4 calc R . .
H9C3 H 0.3520 0.0508 0.2130 0.077 Uiso 1 4 calc R . .
C9B C 0.33186(12) 0.01545(18) 0.06657(16) 0.0622(6) Uani 1 4 d . . .
H9B1 H 0.2943 0.0376 0.0911 0.075 Uiso 1 4 calc R . .
H9B2 H 0.3339 -0.0543 0.0690 0.075 Uiso 1 4 calc R . .
H9B3 H 0.3313 0.0358 0.0139 0.075 Uiso 1 4 calc R . .
C9A C 0.44699(12) 0.0289(2) 0.06733(18) 0.0718(8) Uani 1 4 d . . .
H9A1 H 0.4449 0.0485 0.0145 0.086 Uiso 1 4 calc R . .
H9A2 H 0.4520 -0.0405 0.0702 0.086 Uiso 1 4 calc R . .
H9A3 H 0.4822 0.0601 0.0921 0.086 Uiso 1 4 calc R . .
H1 H 0.2490(13) 0.188(2) 0.1615(16) 0.065(8) Uiso 1 4 d . . .
H2 H 0.3075(14) 0.199(2) 0.1539(17) 0.069(9) Uiso 1 4 d . . .

loop_
_atom_site_aniso_label
_atom_site_aniso_U_11
_atom_site_aniso_U_22
_atom_site_aniso_U_33
_atom_site_aniso_U_23
_atom_site_aniso_U_13
_atom_site_aniso_U_12
O99 0.0337(7) 0.0372(7) 0.0384(8) 0.0038(6) -0.0003(6) 0.0034(6)
Ga1 0.02708(10) 0.03087(10) 0.03274(12) 0.00034(8) -0.00058(7) -0.00082(7)
S1 0.0369(2) 0.0381(2) 0.0301(2) 0.00203(18) -0.00064(17) -0.00952(18)
S2 0.0547(3) 0.0339(2) 0.0327(3) 0.00000(19) 0.0060(2) 0.0024(2)
S3 0.0283(2) 0.0444(3) 0.0618(4) 0.0061(2) 0.0037(2) -0.00289(18)
Si1 0.0317(2) 0.0288(2) 0.0299(3) -0.00031(19) 0.00085(18) -0.00305(18)
Si2 0.0412(3) 0.0315(2) 0.0330(3) -0.0018(2) -0.0009(2) -0.0017(2)
Si3 0.0291(2) 0.0525(3) 0.0396(3) 0.0061(2) 0.0007(2) 0.0056(2)
O1 0.0382(7) 0.0419(7) 0.0360(8) -0.0081(6) 0.0031(5) -0.0104(5)
O2 0.0357(6) 0.0323(6) 0.0382(8) 0.0008(5) 0.0029(5) 0.0017(5)
O3 0.0352(6) 0.0328(6) 0.0332(7) 0.0055(5) 0.0034(5) -0.0007(5)
O4 0.0586(9) 0.0371(7) 0.0547(10) -0.0052(6) -0.0148(7) -0.0064(6)
O5 0.0438(7) 0.0402(7) 0.0425(8) -0.0039(6) 0.0044(6) 0.0066(6)
O6 0.0391(7) 0.0437(7) 0.0335(7) 0.0021(6) 0.0023(5) 0.0001(6)
O7 0.0530(9) 0.0673(10) 0.0416(9) 0.0033(7) -0.0049(7) 0.0066(7)
O8 0.0283(7) 0.0783(11) 0.0489(9) 0.0119(8) 0.0038(6) 0.0071(7)
O9 0.0372(7) 0.0436(7) 0.0455(8) 0.0048(6) 0.0050(6) 0.0084(6)
C1 0.0526(12) 0.0515(12) 0.0386(12) -0.0149(9) 0.0072(9) -0.0140(9)
C1A 0.096(2) 0.092(2) 0.0425(16) -0.0060(14) 0.0025(13) -0.0193(17)
C1C 0.100(2) 0.0729(19) 0.091(2) -0.0283(17) 0.0088(18) 0.0212(17)
C1B 0.121(3) 0.121(3) 0.089(2) -0.067(2) 0.048(2) -0.080(2)
C2 0.0358(9) 0.0334(9) 0.0558(13) 0.0031(9) 0.0032(8) 0.0041(7)
C2C 0.0504(12) 0.0472(12) 0.0736(17) 0.0180(11) 0.0006(11) 0.0066(10)
C2B 0.0651(15) 0.0548(14) 0.0729(18) -0.0064(12) 0.0173(13) 0.0176(11)
C2A 0.0389(11) 0.0535(13) 0.0876(19) -0.0016(12) -0.0033(11) -0.0001(10)
C3 0.0456(10) 0.0393(10) 0.0384(11) 0.0120(8) 0.0053(8) -0.0017(8)
C3C 0.0493(12) 0.0475(12) 0.0593(15) 0.0147(10) 0.0069(10) -0.0094(9)
C3B 0.0561(13) 0.0540(13) 0.0584(15) 0.0239(11) 0.0044(11) 0.0049(10)
C3A 0.0730(16) 0.0645(15) 0.0395(13) 0.0025(11) 0.0104(11) 0.0006(12)
C4 0.0734(17) 0.0486(13) 0.084(2) -0.0101(13) -0.0355(15) -0.0127(12)
C4C 0.124(6) 0.051(3) 0.163(11) 0.004(3) -0.083(6) -0.031(3)
C4B 0.144(7) 0.094(6) 0.076(5) -0.007(3) -0.056(5) -0.022(4)
C4A 0.054(4) 0.094(4) 0.151(7) -0.010(4) -0.033(4) -0.014(3)
C4D 0.135(13) 0.064(8) 0.13(2) -0.010(8) -0.071(11) -0.025(7)
C4E 0.28(3) 0.092(16) 0.24(3) 0.076(16) -0.22(3) -0.094(16)
C4F 0.052(9) 0.34(4) 0.165(18) -0.13(2) 0.038(10) -0.093(14)
C5 0.0601(13) 0.0395(11) 0.0495(13) -0.0026(9) 0.0146(10) 0.0113(9)
C5C 0.0577(16) 0.0674(17) 0.120(3) -0.0190(17) 0.0260(16) 0.0111(13)
C5B 0.091(2) 0.0394(13) 0.121(3) -0.0066(15) 0.0258(19) 0.0074(13)
C5A 0.138(3) 0.118(3) 0.0522(19) 0.0030(18) 0.0278(19) 0.064(2)
C6 0.0471(11) 0.0546(12) 0.0347(11) 0.0061(9) 0.0033(8) -0.0021(9)
C6B 0.0482(12) 0.0772(16) 0.0414(13) 0.0059(11) -0.0051(9) 0.0050(11)
C6A 0.0533(13) 0.103(2) 0.0448(15) 0.0100(14) 0.0148(11) 0.0095(13)
C6C 0.100(2) 0.0575(15) 0.0614(18) 0.0174(13) 0.0085(15) -0.0144(14)
C7 0.0661(15) 0.0898(19) 0.0375(14) -0.0008(12) 0.0021(11) 0.0158(14)
C7A 0.137(10) 0.200(11) 0.037(4) 0.020(5) 0.006(4) 0.105(9)
C7B 0.111(6) 0.186(13) 0.045(4) 0.000(5) 0.019(4) -0.032(6)
C7C 0.188(13) 0.119(7) 0.058(5) -0.027(4) -0.020(6) -0.025(8)
C7D 0.115(8) 0.36(3) 0.039(5) 0.001(10) -0.032(5) -0.033(15)
C7E 0.26(2) 0.180(17) 0.090(9) 0.021(9) 0.091(11) 0.111(17)
C7F 0.22(2) 0.141(9) 0.057(6) 0.054(6) 0.002(7) -0.010(10)
C8 0.0283(10) 0.0820(17) 0.0707(17) 0.0163(13) -0.0036(10) -0.0021(10)
C8C 0.0300(11) 0.115(2) 0.099(2) 0.0315(19) 0.0031(12) 0.0097(13)
C8B 0.0482(14) 0.137(3) 0.0633(19) 0.0000(18) -0.0142(12) -0.0057(16)
C8A 0.0481(15) 0.090(2) 0.152(4) 0.028(2) -0.0025(18) -0.0096(15)
C9 0.0499(12) 0.0428(11) 0.0588(15) 0.0041(10) 0.0077(10) 0.0131(9)
C9C 0.0724(16) 0.0524(13) 0.0665(17) 0.0145(12) 0.0001(12) 0.0126(12)
C9B 0.0676(15) 0.0510(13) 0.0681(17) -0.0069(12) 0.0066(12) 0.0010(11)
C9A 0.0637(16) 0.0617(15) 0.090(2) 0.0042(14) 0.0197(14) 0.0253(13)

loop_
_geom_bond_atom_site_label_1
_geom_bond_atom_site_label_2
_geom_bond_distance
_geom_bond_site_symmetry_2
_geom_bond_publ_flag
O99 Ga1 1.9968(13) . yes
O99 H1 0.86(3) . yes
O99 H2 0.79(3) . yes
Ga1 S2 2.2327(5) . yes
Ga1 S1 2.2446(5) . yes
Ga1 S3 2.2517(5) . yes
S1 Si1 2.1076(7) . yes
S2 Si2 2.1151(7) . yes
S3 Si3 2.1116(8) . yes
Si1 O2 1.6130(13) . no
Si1 O1 1.6147(13) . no
Si1 O3 1.6578(13) . no
Si2 O4 1.6166(14) . no
Si2 O6 1.6221(14) . no
Si2 O5 1.6271(14) . no
Si3 O7 1.6061(17) . no
Si3 O8 1.6135(14) . no
Si3 O9 1.6534(15) . no
O4 c1 1.450(2) . no
O2 C2 1.446(2) . no
O3 C3 1.474(2) . no
O4 C4 1.445(3) . no
O5 C5 1.450(2) . no
O6 C6 1.449(2) . no
O7 C7 1.444(3) . no
O8 C8 1.456(3) . no
O9 C9 1.478(2) . no
C4 c1B 1.497(3) . no
C4 c1C 1.507(4) . no
C4 c1A 1.518(4) . no
C1A H1A1 0.9800 . no
C1A H1A2 0.9800 . no
C1A H1A3 0.9800 . no
C1C H1C1 0.9800 . no
C1C H1C2 0.9800 . no
C1C H1C3 0.9800 . no
C1B H1B1 0.9800 . no
C1B H1B2 0.9800 . no
C1B H1B3 0.9800 . no
C2 C2C 1.516(3) . no
C2 C2B 1.518(3) . no
C2 C2A 1.525(3) . no
C2C H2C1 0.9800 . no
C2C H2C2 0.9800 . no
C2C H2C3 0.9800 . no
C2B H2B1 0.9800 . no
C2B H2B2 0.9800 . no
C2B H2B3 0.9800 . no
C2A H2A1 0.9800 . no
C2A H2A2 0.9800 . no
C2A H2A3 0.9800 . no
C3 C3A 1.519(3) . no
C3 C3C 1.523(3) . no
C3 C3B 1.524(3) . no
C3C H3C1 0.9800 . no
C3C H3C2 0.9800 . no
C3C H3C3 0.9800 . no
C3B H3B1 0.9800 . no
C3B H3B2 0.9800 . no
C3B H3B3 0.9800 . no
C3A H3A1 0.9800 . no
C3A H3A2 0.9800 . no
C3A H3A3 0.9800 . no
C4 C4A 1.494(5) . no
C4 C4B 1.502(5) . no
C4 C4F 1.504(6) . no
C4 C4E 1.505(6) . no
C4 C4C 1.514(5) . no
C4 C4D 1.515(6) . no
C4C H4C1 0.9800 . no
C4C H4C2 0.9800 . no
C4C H4C3 0.9800 . no
C4B H4B1 0.9800 . no
C4B H4B2 0.9800 . no
C4B H4B3 0.9800 . no
C4A H4A1 0.9800 . no
C4A H4A2 0.9800 . no
C4A H4A3 0.9800 . no
C4D H4D1 0.9800 . no
C4D H4D2 0.9800 . no
C4D H4D3 0.9800 . no
C4E H4E1 0.9800 . no
C4E H4E2 0.9800 . no
C4E H4E3 0.9800 . no
C4F H4F1 0.9800 . no
C4F H4F2 0.9800 . no
C4F H4F3 0.9800 . no
C5 C5B 1.498(3) . no
C5 C5A 1.499(4) . no
C5 C5C 1.519(4) . no
C5C H5C1 0.9800 . no
C5C H5C2 0.9800 . no
C5C H5C3 0.9800 . no
C5B H5B1 0.9800 . no
C5B H5B2 0.9800 . no
C5B H5B3 0.9800 . no
C5A H5A1 0.9800 . no
C5A H5A2 0.9800 . no
C5A H5A3 0.9800 . no
C6 C6C 1.519(4) . no
C6 C6A 1.523(3) . no
C6 C6B 1.527(3) . no
C6B H6B1 0.9800 . no
C6B H6B2 0.9800 . no
C6B H6B3 0.9800 . no
C6A H6A1 0.9800 . no
C6A H6A2 0.9800 . no
C6A H6A3 0.9800 . no
C6C H6C1 0.9800 . no
C6C H6C2 0.9800 . no
C6C H6C3 0.9800 . no
C7 C7F 1.480(5) . no
C7 C7C 1.487(5) . no
C7 C7B 1.487(5) . no
C7 C7A 1.506(4) . no
C7 C7D 1.508(5) . no
C7 C7E 1.511(5) . no
C7A H7A1 0.9800 . no
C7A H7A2 0.9800 . no
C7A H7A3 0.9800 . no
C7B H7B1 0.9800 . no
C7B H7B2 0.9800 . no
C7B H7B3 0.9800 . no
C7C H7C1 0.9800 . no
C7C H7C2 0.9800 . no
C7C H7C3 0.9800 . no
C7D H7D1 0.9800 . no
C7D H7D2 0.9800 . no
C7D H7D3 0.9800 . no
C7E H7E1 0.9800 . no
C7E H7E2 0.9800 . no
C7E H7E3 0.9800 . no
C7F H7F1 0.9800 . no
C7F H7F2 0.9800 . no
C7F H7F3 0.9800 . no
C8 C8A 1.508(4) . no
C8 C8B 1.509(4) . no
C8 C8C 1.528(4) . no
C8C H8C1 0.9800 . no
C8C H8C2 0.9800 . no
C8C H8C3 0.9800 . no
C8B H8B1 0.9800 . no
C8B H8B2 0.9800 . no
C8B H8B3 0.9800 . no
C8A H8A1 0.9800 . no
C8A H8A2 0.9800 . no
C8A H8A3 0.9800 . no
C9 C9C 1.515(4) . no
C9 C9B 1.518(3) . no
C9 C9A 1.523(3) . no
C9C H9C1 0.9800 . no
C9C H9C2 0.9800 . no
C9C H9C3 0.9800 . no
C9B H9B1 0.9800 . no
C9B H9B2 0.9800 . no
C9B H9B3 0.9800 . no
C9A H9A1 0.9800 . no
C9A H9A2 0.9800 . no
C9A H9A3 0.9800 . no
